data_7224329
loop_
_publ_author_name
'Suhonen, Aku'
'Kortelainen, Minna'
'Nauha, Elisa'
'Yliniemel\"a-Sipari, Sanna'
'Pihko, Petri M.'
'Nissinen, Maija'

_publ_section_title
;
 Conformational properties and folding analysis of a series of seven
 oligoamide foldamers
;
_journal_issue 11
_journal_name_full CrystEngComm
_journal_page_first 2005
_journal_paper_doi 10.1039/C5CE02458G
_journal_volume 18
_journal_year 2016
_chemical_formula_moiety 'C34 H24 N6 O4, C H Cl3'
_chemical_formula_sum 'C35 H25 Cl3 N6 O4'
_chemical_formula_weight 699.96
_space_group_crystal_system monoclinic
_space_group_IT_number 14
_space_group_name_Hall '-P 2yn'
_space_group_name_H-M_alt 'P 1 21/n 1'
_symmetry_space_group_name_Hall '-P 2yn'
_symmetry_space_group_name_H-M 'P 1 21/n 1'
_atom_sites_solution_hydrogens mixed
_audit_creation_method SHELXL-2014/6
_audit_update_record
;
2015-11-12 deposited with the CCDC.
2016-02-12 downloaded from the CCDC.
;
_cell_angle_alpha 90
_cell_angle_beta 99.8562(16)
_cell_angle_gamma 90
_cell_formula_units_Z 4
_cell_length_a 12.3983(2)
_cell_length_b 19.7518(3)
_cell_length_c 14.0691(2)
_cell_measurement_reflns_used 6548
_cell_measurement_temperature 173(2)
_cell_measurement_theta_max 28.8400
_cell_measurement_theta_min 2.2640
_cell_volume 3394.51(9)
_computing_structure_refinement 'SHELXL-2014/6 (Sheldrick, 2014)'
_diffrn_ambient_temperature 173(2)
_diffrn_detector_area_resol_mean 16.0107
_diffrn_measured_fraction_theta_full 0.9912
_diffrn_measured_fraction_theta_max 0.8410
_diffrn_measurement_device_type 'SuperNova, Single source at offset, Eos'
_diffrn_measurement_method '\w scans'
_diffrn_radiation_monochromator mirror
_diffrn_radiation_source 'SuperNova (Mo) X-ray Source'
_diffrn_radiation_type 'Mo K\a'
_diffrn_radiation_wavelength 0.7107
_diffrn_reflns_av_R_equivalents 0.0161
_diffrn_reflns_av_sigmaI/netI 0.0257
_diffrn_reflns_limit_h_max 16
_diffrn_reflns_limit_h_min -9
_diffrn_reflns_limit_k_max 26
_diffrn_reflns_limit_k_min -25
_diffrn_reflns_limit_l_max 17
_diffrn_reflns_limit_l_min -17
_diffrn_reflns_number 13725
_diffrn_reflns_point_group_measured_fraction_full 0.996
_diffrn_reflns_point_group_measured_fraction_max 0.841
_diffrn_reflns_theta_full 26.3154
_diffrn_reflns_theta_max 29.1575
_diffrn_reflns_theta_min 1.7948
_exptl_absorpt_coefficient_mu 0.318
_exptl_absorpt_correction_T_max 1.00000
_exptl_absorpt_correction_T_min 0.98851
_exptl_absorpt_correction_type multi-scan
_exptl_absorpt_process_details
;
CrysAlisPro, Agilent Technologies,
Version 1.171.36.28 (release 01-02-2013 CrysAlis171 .NET)
(compiled Feb  1 2013,16:14:44)
Empirical absorption correction using spherical harmonics,
 implemented in SCALE3 ABSPACK scaling algorithm.
;
_exptl_crystal_colour colorless
_exptl_crystal_density_diffrn 1.370
_exptl_crystal_description block
_exptl_crystal_F_000 1440
_exptl_crystal_size_max 0.220
_exptl_crystal_size_mid 0.200
_exptl_crystal_size_min 0.200
_refine_diff_density_max 0.641
_refine_diff_density_min -0.502
_refine_diff_density_rms 0.048
_refine_ls_extinction_method none
_refine_ls_goodness_of_fit_ref 1.024
_refine_ls_hydrogen_treatment mixed
_refine_ls_matrix_type full
_refine_ls_number_parameters 476
_refine_ls_number_reflns 7694
_refine_ls_number_restraints 6
_refine_ls_restrained_S_all 1.024
_refine_ls_R_factor_all 0.0661
_refine_ls_R_factor_gt 0.0501
_refine_ls_shift/su_max 0.000
_refine_ls_shift/su_mean 0.000
_refine_ls_structure_factor_coef Fsqd
_refine_ls_weighting_details 'w=1/[\s^2^(Fo^2^)+(0.0482P)^2^+2.5029P] where P=(Fo^2^+2Fc^2^)/3'
_refine_ls_weighting_scheme calc
_refine_ls_wR_factor_gt 0.1198
_refine_ls_wR_factor_ref 0.1299
_reflns_Friedel_coverage 0.000
_reflns_number_gt 6057
_reflns_number_total 7694
_reflns_threshold_expression 'I > 2\s(I)'
_cod_data_source_file c5ce02458g2.cif
_cod_data_source_block 7-CHCl3-S1
_cod_depositor_comments 'Adding full bibliography for 7224320--7224336.cif.'
_cod_original_cell_volume 3394.52(10)
_cod_database_code 7224329
_shelx_space_group_comment
;
The symmetry employed for this shelxl refinement is uniquely defined
by the following loop, which should always be used as a source of
symmetry information in preference to the above space-group names.
They are only intended as comments.
;
_shelx_estimated_absorpt_t_min 0.933
_shelx_estimated_absorpt_t_max 0.939
_shelxl_version_number 2014/6

loop_
_space_group_symop_operation_xyz
'x, y, z'
'-x+1/2, y+1/2, -z+1/2'
'-x, -y, -z'
'x-1/2, -y-1/2, z-1/2'

loop_
_atom_site_label
_atom_site_type_symbol
_atom_site_fract_x
_atom_site_fract_y
_atom_site_fract_z
_atom_site_U_iso_or_equiv
_atom_site_adp_type
_atom_site_occupancy
_atom_site_site_symmetry_order
_atom_site_calc_flag
_atom_site_refinement_flags_posn
_atom_site_refinement_flags_adp
_atom_site_refinement_flags_occupancy
_atom_site_disorder_assembly
_atom_site_disorder_group
O1 O 0.16248(12) 0.39956(7) 0.63761(10) 0.0396(3) Uani 1 1 d . . . . .
O2 O 0.28077(13) 0.21777(7) 0.87520(9) 0.0396(4) Uani 1 1 d . . . . .
O3 O 0.52152(10) -0.06869(6) 0.70244(9) 0.0287(3) Uani 1 1 d . . . . .
O4 O 0.22716(11) 0.08550(7) 0.54111(9) 0.0306(3) Uani 1 1 d . . . . .
N1 N 0.19342(13) 0.31220(8) 0.74358(11) 0.0302(3) Uani 1 1 d D . . . .
H1N H 0.2356(18) 0.2947(12) 0.7909(14) 0.045 Uiso 1 1 d D U . . .
N2 N 0.22058(13) 0.16778(8) 0.72910(11) 0.0298(3) Uani 1 1 d D . . . .
H2N H 0.2343(19) 0.1343(10) 0.6944(15) 0.045 Uiso 1 1 d D U . . .
N3 N 0.37424(12) -0.01229(8) 0.61820(10) 0.0263(3) Uani 1 1 d D . . . .
H3N H 0.3340(17) 0.0219(9) 0.6197(16) 0.040 Uiso 1 1 d D U . . .
N4 N 0.33691(13) 0.05595(8) 0.43412(11) 0.0275(3) Uani 1 1 d D . . . .
H4N H 0.3723(18) 0.0694(11) 0.3908(14) 0.041 Uiso 1 1 d D U . . .
N5 N 0.37661(12) 0.07531(7) 0.76150(10) 0.0258(3) Uani 1 1 d . . . . .
N6 N 0.3397(2) 0.44078(11) 0.3916(2) 0.0763(8) Uani 1 1 d . . . . .
C1 C 0.37907(18) 0.38580(11) 0.84727(15) 0.0396(5) Uani 1 1 d . . . . .
H1 H 0.3522 0.3495 0.8809 0.048 Uiso 1 1 calc R U . . .
C2 C 0.4752(2) 0.41803(13) 0.88722(18) 0.0502(6) Uani 1 1 d . . . . .
H2 H 0.5136 0.4039 0.9483 0.060 Uiso 1 1 calc R U . . .
C3 C 0.5157(2) 0.47060(13) 0.8389(2) 0.0525(6) Uani 1 1 d . . . . .
H3 H 0.5822 0.4923 0.8663 0.063 Uiso 1 1 calc R U . . .
C4 C 0.4590(2) 0.49146(11) 0.75026(18) 0.0477(6) Uani 1 1 d . . . . .
H4 H 0.4867 0.5275 0.7167 0.057 Uiso 1 1 calc R U . . .
C5 C 0.36199(19) 0.45994(10) 0.71045(16) 0.0397(5) Uani 1 1 d . . . . .
H5 H 0.3228 0.4751 0.6502 0.048 Uiso 1 1 calc R U . . .
C6 C 0.32137(16) 0.40621(10) 0.75798(14) 0.0316(4) Uani 1 1 d . . . . .
C7 C 0.21854(16) 0.37327(10) 0.70780(13) 0.0299(4) Uani 1 1 d . . . . .
C8 C 0.10432(15) 0.27092(9) 0.70292(12) 0.0277(4) Uani 1 1 d . . . . .
C9 C 0.00145(16) 0.29793(10) 0.66586(14) 0.0331(4) Uani 1 1 d . . . . .
H9 H -0.0108 0.3451 0.6714 0.040 Uiso 1 1 calc R U . . .
C10 C -0.08256(16) 0.25701(11) 0.62130(15) 0.0374(5) Uani 1 1 d . . . . .
H10 H -0.1516 0.2763 0.5957 0.045 Uiso 1 1 calc R U . . .
C11 C -0.06640(17) 0.18794(11) 0.61385(15) 0.0377(5) Uani 1 1 d . . . . .
H11 H -0.1238 0.1599 0.5822 0.045 Uiso 1 1 calc R U . . .
C12 C 0.03363(16) 0.16004(10) 0.65274(14) 0.0339(4) Uani 1 1 d . . . . .
H12 H 0.0443 0.1126 0.6487 0.041 Uiso 1 1 calc R U . . .
C13 C 0.11905(15) 0.20077(9) 0.69774(13) 0.0280(4) Uani 1 1 d . . . . .
C14 C 0.28834(16) 0.17400(9) 0.81426(13) 0.0299(4) Uani 1 1 d . . . . .
C15 C 0.37675(16) 0.12114(9) 0.83143(13) 0.0286(4) Uani 1 1 d . . . . .
C16 C 0.45178(17) 0.12039(10) 0.91674(14) 0.0347(4) Uani 1 1 d . . . . .
H16 H 0.4496 0.1540 0.9647 0.042 Uiso 1 1 calc R U . . .
C17 C 0.52996(17) 0.06963(10) 0.93040(14) 0.0350(4) Uani 1 1 d . . . . .
H17 H 0.5821 0.0676 0.9883 0.042 Uiso 1 1 calc R U . . .
C18 C 0.53093(16) 0.02211(10) 0.85864(13) 0.0303(4) Uani 1 1 d . . . . .
H18 H 0.5839 -0.0131 0.8660 0.036 Uiso 1 1 calc R U . . .
C19 C 0.45286(14) 0.02694(9) 0.77549(12) 0.0246(3) Uani 1 1 d . . . . .
C20 C 0.45244(14) -0.02319(9) 0.69530(12) 0.0241(3) Uani 1 1 d . . . . .
C21 C 0.35913(14) -0.04980(9) 0.53141(12) 0.0247(4) Uani 1 1 d . . . . .
C22 C 0.36651(15) -0.12025(9) 0.53249(14) 0.0291(4) Uani 1 1 d . . . . .
H22 H 0.3786 -0.1436 0.5924 0.035 Uiso 1 1 calc R U . . .
C23 C 0.35643(16) -0.15648(10) 0.44751(14) 0.0342(4) Uani 1 1 d . . . . .
H23 H 0.3642 -0.2043 0.4492 0.041 Uiso 1 1 calc R U . . .
C24 C 0.33502(17) -0.12301(10) 0.35982(14) 0.0351(4) Uani 1 1 d . . . . .
H24 H 0.3279 -0.1479 0.3013 0.042 Uiso 1 1 calc R U . . .
C25 C 0.32401(16) -0.05334(10) 0.35763(13) 0.0310(4) Uani 1 1 d . . . . .
H25 H 0.3074 -0.0307 0.2973 0.037 Uiso 1 1 calc R U . . .
C26 C 0.33696(14) -0.01600(9) 0.44291(12) 0.0253(4) Uani 1 1 d . . . . .
C27 C 0.28298(14) 0.10158(9) 0.47984(12) 0.0261(4) Uani 1 1 d . . . . .
C28 C 0.29513(15) 0.17477(9) 0.45340(12) 0.0279(4) Uani 1 1 d . . . . .
C29 C 0.22794(19) 0.22137(10) 0.48871(15) 0.0387(5) Uani 1 1 d . . . . .
H29 H 0.1748 0.2059 0.5250 0.046 Uiso 1 1 calc R U . . .
C30 C 0.2373(2) 0.28984(11) 0.47190(16) 0.0438(5) Uani 1 1 d . . . . .
H30 H 0.1916 0.3213 0.4971 0.053 Uiso 1 1 calc R U . . .
C31 C 0.31410(18) 0.31226(10) 0.41773(15) 0.0377(5) Uani 1 1 d . . . . .
C32 C 0.37976(18) 0.26627(10) 0.37926(16) 0.0393(5) Uani 1 1 d . . . . .
H32 H 0.4308 0.2816 0.3408 0.047 Uiso 1 1 calc R U . . .
C33 C 0.37006(16) 0.19773(10) 0.39762(15) 0.0344(4) Uani 1 1 d . . . . .
H33 H 0.4151 0.1661 0.3718 0.041 Uiso 1 1 calc R U . . .
C34 C 0.3281(2) 0.38397(12) 0.40286(19) 0.0506(6) Uani 1 1 d . . . . .
Cl1A Cl 0.63744(11) 0.37148(13) 0.49197(12) 0.0869(7) Uani 0.737(5) 1 d . . P A 1
Cl2A Cl 0.52565(15) 0.32738(8) 0.63688(12) 0.0797(6) Uani 0.737(5) 1 d . . P A 1
Cl3A Cl 0.74018(14) 0.39537(7) 0.68458(14) 0.0604(4) Uani 0.737(5) 1 d . . P A 1
C10A C 0.6130(8) 0.3885(3) 0.6084(7) 0.0516(12) Uani 0.737(5) 1 d . . P A 1
H10A H 0.5751 0.4333 0.6073 0.062 Uiso 0.737(5) 1 calc R U P A 1
Cl1B Cl 0.6566(11) 0.4068(4) 0.4928(6) 0.189(5) Uani 0.263(5) 1 d . . P A 2
Cl2B Cl 0.5446(9) 0.3315(6) 0.6220(15) 0.391(14) Uani 0.263(5) 1 d D . P A 2
Cl3B Cl 0.7089(7) 0.3795(6) 0.7064(6) 0.149(4) Uani 0.263(5) 1 d D . P A 2
C10B C 0.617(2) 0.4044(12) 0.601(2) 0.0516(12) Uani 0.263(5) 1 d D . P A 2
H10B H 0.5757 0.4463 0.6129 0.062 Uiso 0.263(5) 1 calc R U P A 2

loop_
_atom_site_aniso_label
_atom_site_aniso_U_11
_atom_site_aniso_U_22
_atom_site_aniso_U_33
_atom_site_aniso_U_23
_atom_site_aniso_U_13
_atom_site_aniso_U_12
O1 0.0432(8) 0.0387(8) 0.0342(8) 0.0088(6) -0.0007(6) 0.0046(7)
O2 0.0617(10) 0.0323(7) 0.0246(7) -0.0025(6) 0.0067(6) 0.0130(7)
O3 0.0295(7) 0.0261(6) 0.0305(7) 0.0036(5) 0.0052(5) 0.0070(5)
O4 0.0309(7) 0.0321(7) 0.0301(7) 0.0040(5) 0.0085(5) 0.0068(6)
N1 0.0348(9) 0.0269(8) 0.0270(8) -0.0008(6) -0.0002(6) 0.0055(7)
N2 0.0344(8) 0.0267(8) 0.0281(8) -0.0041(6) 0.0053(6) 0.0076(7)
N3 0.0293(8) 0.0236(7) 0.0258(7) -0.0012(6) 0.0039(6) 0.0061(6)
N4 0.0336(8) 0.0249(8) 0.0250(8) 0.0012(6) 0.0081(6) 0.0029(6)
N5 0.0296(8) 0.0230(7) 0.0246(7) 0.0008(6) 0.0042(6) 0.0010(6)
N6 0.0910(19) 0.0358(12) 0.109(2) 0.0128(13) 0.0376(16) 0.0059(12)
C1 0.0386(11) 0.0396(11) 0.0393(11) 0.0034(9) 0.0030(9) -0.0013(9)
C2 0.0417(13) 0.0503(14) 0.0540(14) 0.0004(11) -0.0052(10) -0.0020(11)
C3 0.0408(13) 0.0434(13) 0.0719(17) -0.0098(12) 0.0057(11) -0.0070(10)
C4 0.0542(14) 0.0320(11) 0.0606(15) -0.0044(10) 0.0201(11) -0.0069(10)
C5 0.0506(13) 0.0283(10) 0.0417(11) -0.0002(9) 0.0118(9) 0.0011(9)
C6 0.0333(10) 0.0286(9) 0.0341(10) -0.0026(8) 0.0091(8) 0.0045(8)
C7 0.0348(10) 0.0285(9) 0.0272(9) -0.0009(7) 0.0080(7) 0.0070(8)
C8 0.0310(9) 0.0294(9) 0.0236(8) -0.0022(7) 0.0075(7) 0.0041(7)
C9 0.0353(10) 0.0316(10) 0.0335(10) -0.0014(8) 0.0084(8) 0.0091(8)
C10 0.0277(10) 0.0446(12) 0.0397(11) 0.0007(9) 0.0052(8) 0.0059(9)
C11 0.0294(10) 0.0416(11) 0.0429(11) -0.0050(9) 0.0080(8) -0.0033(9)
C12 0.0362(10) 0.0299(10) 0.0374(10) -0.0014(8) 0.0116(8) -0.0002(8)
C13 0.0306(9) 0.0297(9) 0.0251(8) -0.0009(7) 0.0087(7) 0.0048(7)
C14 0.0393(10) 0.0264(9) 0.0248(9) 0.0022(7) 0.0078(7) 0.0033(8)
C15 0.0365(10) 0.0238(9) 0.0257(9) 0.0007(7) 0.0057(7) 0.0013(8)
C16 0.0468(12) 0.0293(10) 0.0266(9) -0.0030(8) 0.0025(8) 0.0000(9)
C17 0.0392(11) 0.0348(10) 0.0273(9) 0.0013(8) -0.0053(8) -0.0010(9)
C18 0.0311(9) 0.0285(9) 0.0299(9) 0.0042(7) 0.0014(7) 0.0024(8)
C19 0.0263(8) 0.0219(8) 0.0261(8) 0.0036(7) 0.0056(7) 0.0001(7)
C20 0.0253(8) 0.0227(8) 0.0248(8) 0.0040(7) 0.0061(6) -0.0009(7)
C21 0.0217(8) 0.0256(9) 0.0270(9) -0.0021(7) 0.0052(6) 0.0016(7)
C22 0.0285(9) 0.0260(9) 0.0331(9) 0.0029(7) 0.0056(7) 0.0004(7)
C23 0.0357(10) 0.0252(9) 0.0418(11) -0.0050(8) 0.0071(8) -0.0019(8)
C24 0.0401(11) 0.0326(10) 0.0324(10) -0.0108(8) 0.0059(8) -0.0032(9)
C25 0.0348(10) 0.0321(10) 0.0258(9) -0.0023(7) 0.0041(7) -0.0003(8)
C26 0.0246(8) 0.0237(8) 0.0279(9) -0.0013(7) 0.0054(7) 0.0014(7)
C27 0.0257(8) 0.0275(9) 0.0238(8) -0.0001(7) 0.0009(6) 0.0049(7)
C28 0.0316(9) 0.0277(9) 0.0233(8) 0.0004(7) 0.0017(7) 0.0062(7)
C29 0.0509(13) 0.0329(10) 0.0367(11) 0.0070(8) 0.0197(9) 0.0129(9)
C30 0.0604(14) 0.0318(11) 0.0437(12) 0.0054(9) 0.0212(10) 0.0185(10)
C31 0.0476(12) 0.0263(10) 0.0392(11) 0.0029(8) 0.0075(9) 0.0066(9)
C32 0.0428(12) 0.0312(10) 0.0467(12) 0.0003(9) 0.0152(9) 0.0000(9)
C33 0.0342(10) 0.0275(10) 0.0433(11) -0.0050(8) 0.0118(8) 0.0032(8)
C34 0.0595(15) 0.0344(12) 0.0610(15) 0.0044(11) 0.0188(12) 0.0072(11)
Cl1A 0.0691(8) 0.1274(16) 0.0651(8) -0.0419(9) 0.0145(6) -0.0062(8)
Cl2A 0.0717(9) 0.0588(8) 0.1169(13) -0.0306(7) 0.0397(7) -0.0094(6)
Cl3A 0.0486(7) 0.0518(7) 0.0718(9) -0.0112(5) -0.0151(5) 0.0057(5)
C10A 0.0485(16) 0.043(4) 0.060(2) -0.017(3) 0.0023(15) 0.011(3)
Cl1B 0.380(13) 0.098(5) 0.125(5) -0.012(4) 0.149(7) 0.013(6)
Cl2B 0.135(6) 0.202(9) 0.88(4) -0.306(16) 0.225(13) -0.123(7)
Cl3B 0.086(5) 0.260(10) 0.087(4) -0.054(5) -0.025(3) 0.042(5)
C10B 0.0485(16) 0.043(4) 0.060(2) -0.017(3) 0.0023(15) 0.011(3)

loop_
_atom_type_symbol
_atom_type_description
_atom_type_scat_dispersion_real
_atom_type_scat_dispersion_imag
_atom_type_scat_source
C C 0.0033 0.0016 'International Tables Vol C Tables 4.2.6.8 and 6.1.1.4'
H H 0.0000 0.0000 'International Tables Vol C Tables 4.2.6.8 and 6.1.1.4'
N N 0.0061 0.0033 'International Tables Vol C Tables 4.2.6.8 and 6.1.1.4'
O O 0.0106 0.0060 'International Tables Vol C Tables 4.2.6.8 and 6.1.1.4'
Cl Cl 0.1484 0.1585 'International Tables Vol C Tables 4.2.6.8 and 6.1.1.4'

loop_
_geom_angle_atom_site_label_1
_geom_angle_atom_site_label_2
_geom_angle_atom_site_label_3
_geom_angle
C7 N1 C8 124.97(16)
C7 N1 H1N 120.1(17)
C8 N1 H1N 114.7(17)
C14 N2 C13 128.32(16)
C14 N2 H2N 115.0(16)
C13 N2 H2N 115.5(16)
C20 N3 C21 125.77(15)
C20 N3 H3N 117.2(15)
C21 N3 H3N 116.8(15)
C27 N4 C26 128.10(16)
C27 N4 H4N 119.3(16)
C26 N4 H4N 112.4(16)
C19 N5 C15 117.68(16)
C2 C1 C6 120.4(2)
C2 C1 H1 119.8
C6 C1 H1 119.8
C3 C2 C1 120.5(2)
C3 C2 H2 119.8
C1 C2 H2 119.8
C2 C3 C4 119.6(2)
C2 C3 H3 120.2
C4 C3 H3 120.2
C5 C4 C3 120.2(2)
C5 C4 H4 119.9
C3 C4 H4 119.9
C4 C5 C6 120.6(2)
C4 C5 H5 119.7
C6 C5 H5 119.7
C5 C6 C1 118.7(2)
C5 C6 C7 116.96(18)
C1 C6 C7 124.30(18)
O1 C7 N1 122.69(18)
O1 C7 C6 121.16(18)
N1 C7 C6 116.14(16)
C9 C8 C13 118.46(18)
C9 C8 N1 122.06(17)
C13 C8 N1 119.46(16)
C10 C9 C8 120.98(18)
C10 C9 H9 119.5
C8 C9 H9 119.5
C9 C10 C11 120.20(19)
C9 C10 H10 119.9
C11 C10 H10 119.9
C12 C11 C10 119.63(19)
C12 C11 H11 120.2
C10 C11 H11 120.2
C11 C12 C13 120.72(19)
C11 C12 H12 119.6
C13 C12 H12 119.6
C12 C13 C8 119.93(17)
C12 C13 N2 116.18(17)
C8 C13 N2 123.67(17)
O2 C14 N2 124.97(18)
O2 C14 C15 121.04(17)
N2 C14 C15 113.98(16)
N5 C15 C16 123.09(17)
N5 C15 C14 116.30(16)
C16 C15 C14 120.60(17)
C17 C16 C15 118.53(18)
C17 C16 H16 120.7
C15 C16 H16 120.7
C18 C17 C16 118.97(18)
C18 C17 H17 120.5
C16 C17 H17 120.5
C17 C18 C19 118.53(18)
C17 C18 H18 120.7
C19 C18 H18 120.7
N5 C19 C18 123.20(17)
N5 C19 C20 116.76(15)
C18 C19 C20 120.03(16)
O3 C20 N3 125.30(16)
O3 C20 C19 120.43(15)
N3 C20 C19 114.25(15)
C22 C21 C26 119.26(16)
C22 C21 N3 121.00(16)
C26 C21 N3 119.74(16)
C23 C22 C21 120.78(18)
C23 C22 H22 119.6
C21 C22 H22 119.6
C22 C23 C24 119.95(18)
C22 C23 H23 120.0
C24 C23 H23 120.0
C25 C24 C23 119.89(18)
C25 C24 H24 120.1
C23 C24 H24 120.1
C24 C25 C26 120.72(18)
C24 C25 H25 119.6
C26 C25 H25 119.6
C25 C26 C21 119.35(17)
C25 C26 N4 117.01(16)
C21 C26 N4 123.37(16)
O4 C27 N4 122.91(17)
O4 C27 C28 120.69(16)
N4 C27 C28 116.39(16)
C29 C28 C33 119.02(18)
C29 C28 C27 117.12(17)
C33 C28 C27 123.84(16)
C30 C29 C28 120.97(19)
C30 C29 H29 119.5
C28 C29 H29 119.5
C29 C30 C31 119.41(19)
C29 C30 H30 120.3
C31 C30 H30 120.3
C32 C31 C30 120.48(19)
C32 C31 C34 119.4(2)
C30 C31 C34 120.1(2)
C33 C32 C31 119.35(19)
C33 C32 H32 120.3
C31 C32 H32 120.3
C32 C33 C28 120.73(18)
C32 C33 H33 119.6
C28 C33 H33 119.6
N6 C34 C31 179.6(4)
Cl2A C10A Cl1A 107.5(4)
Cl2A C10A Cl3A 116.7(4)
Cl1A C10A Cl3A 107.8(7)
Cl2A C10A H10A 108.2
Cl1A C10A H10A 108.2
Cl3A C10A H10A 108.2
Cl1B C10B Cl2B 114.4(18)
Cl1B C10B Cl3B 121(2)
Cl2B C10B Cl3B 84.6(10)
Cl1B C10B H10B 111.4
Cl2B C10B H10B 111.4
Cl3B C10B H10B 111.4

loop_
_geom_bond_atom_site_label_1
_geom_bond_atom_site_label_2
_geom_bond_distance
O1 C7 1.222(2)
O2 C14 1.232(2)
O3 C20 1.234(2)
O4 C27 1.236(2)
N1 C7 1.364(2)
N1 C8 1.413(2)
N1 H1N 0.847(16)
N2 C14 1.346(2)
N2 C13 1.419(2)
N2 H2N 0.855(16)
N3 C20 1.343(2)
N3 C21 1.413(2)
N3 H3N 0.843(16)
N4 C27 1.349(2)
N4 C26 1.427(2)
N4 H4N 0.852(16)
N5 C19 1.335(2)
N5 C15 1.337(2)
N6 C34 1.146(3)
C1 C2 1.383(3)
C1 C6 1.395(3)
C1 H1 0.9500
C2 C3 1.382(4)
C2 H2 0.9500
C3 C4 1.386(4)
C3 H3 0.9500
C4 C5 1.385(3)
C4 H4 0.9500
C5 C6 1.394(3)
C5 H5 0.9500
C6 C7 1.496(3)
C8 C9 1.398(3)
C8 C13 1.401(3)
C9 C10 1.381(3)
C9 H9 0.9500
C10 C11 1.385(3)
C10 H10 0.9500
C11 C12 1.381(3)
C11 H11 0.9500
C12 C13 1.393(3)
C12 H12 0.9500
C14 C15 1.503(3)
C15 C16 1.387(3)
C16 C17 1.385(3)
C16 H16 0.9500
C17 C18 1.380(3)
C17 H17 0.9500
C18 C19 1.388(2)
C18 H18 0.9500
C19 C20 1.501(2)
C21 C22 1.394(2)
C21 C26 1.398(2)
C22 C23 1.381(3)
C22 H22 0.9500
C23 C24 1.385(3)
C23 H23 0.9500
C24 C25 1.383(3)
C24 H24 0.9500
C25 C26 1.394(2)
C25 H25 0.9500
C27 C28 1.507(3)
C28 C29 1.389(3)
C28 C33 1.391(3)
C29 C30 1.381(3)
C29 H29 0.9500
C30 C31 1.390(3)
C30 H30 0.9500
C31 C32 1.390(3)
C31 C34 1.447(3)
C32 C33 1.387(3)
C32 H32 0.9500
C33 H33 0.9500
Cl1A C10A 1.748(12)
Cl2A C10A 1.715(8)
Cl3A C10A 1.754(7)
C10A H10A 1.0000
Cl1B C10B 1.68(4)
Cl2B C10B 1.747(18)
Cl3B C10B 1.778(19)
C10B H10B 1.0000

loop_
_geom_hbond_atom_site_label_D
_geom_hbond_atom_site_label_H
_geom_hbond_atom_site_label_A
_geom_hbond_distance_DH
_geom_hbond_distance_HA
_geom_hbond_distance_DA
_geom_hbond_angle_DHA
_geom_hbond_site_symmetry_A
N1 H1N O2 0.847(16) 1.950(19) 2.719(2) 151(2) .
N2 H2N O4 0.855(16) 2.351(18) 3.117(2) 149(2) .
N2 H2N N5 0.855(16) 2.19(2) 2.643(2) 112.9(19) .
N3 H3N O4 0.843(16) 2.013(18) 2.7488(19) 145(2) .
N3 H3N N5 0.843(16) 2.24(2) 2.653(2) 110.4(17) .
N4 H4N O3 0.852(16) 2.012(17) 2.827(2) 160(2) 3_656

loop_
_geom_torsion_atom_site_label_1
_geom_torsion_atom_site_label_2
_geom_torsion_atom_site_label_3
_geom_torsion_atom_site_label_4
_geom_torsion
C6 C1 C2 C3 -0.4(4)
C1 C2 C3 C4 0.6(4)
C2 C3 C4 C5 0.2(4)
C3 C4 C5 C6 -1.2(3)
C4 C5 C6 C1 1.3(3)
C4 C5 C6 C7 -177.51(18)
C2 C1 C6 C5 -0.5(3)
C2 C1 C6 C7 178.2(2)
C8 N1 C7 O1 2.8(3)
C8 N1 C7 C6 -175.64(16)
C5 C6 C7 O1 -12.8(3)
C1 C6 C7 O1 168.40(19)
C5 C6 C7 N1 165.64(17)
C1 C6 C7 N1 -13.1(3)
C7 N1 C8 C9 -40.5(3)
C7 N1 C8 C13 138.43(18)
C13 C8 C9 C10 -2.8(3)
N1 C8 C9 C10 176.11(18)
C8 C9 C10 C11 0.9(3)
C9 C10 C11 C12 1.1(3)
C10 C11 C12 C13 -1.2(3)
C11 C12 C13 C8 -0.7(3)
C11 C12 C13 N2 -175.67(17)
C9 C8 C13 C12 2.7(3)
N1 C8 C13 C12 -176.25(16)
C9 C8 C13 N2 177.25(16)
N1 C8 C13 N2 -1.7(3)
C14 N2 C13 C12 -134.6(2)
C14 N2 C13 C8 50.7(3)
C13 N2 C14 O2 -11.4(3)
C13 N2 C14 C15 167.77(17)
C19 N5 C15 C16 -0.1(3)
C19 N5 C15 C14 -178.74(16)
O2 C14 C15 N5 178.89(18)
N2 C14 C15 N5 -0.3(2)
O2 C14 C15 C16 0.2(3)
N2 C14 C15 C16 -178.99(18)
N5 C15 C16 C17 -0.3(3)
C14 C15 C16 C17 178.30(18)
C15 C16 C17 C18 0.5(3)
C16 C17 C18 C19 -0.3(3)
C15 N5 C19 C18 0.3(3)
C15 N5 C19 C20 -178.90(15)
C17 C18 C19 N5 -0.1(3)
C17 C18 C19 C20 179.07(17)
C21 N3 C20 O3 -1.6(3)
C21 N3 C20 C19 176.77(15)
N5 C19 C20 O3 178.88(16)
C18 C19 C20 O3 -0.3(3)
N5 C19 C20 N3 0.4(2)
C18 C19 C20 N3 -178.81(16)
C20 N3 C21 C22 43.2(3)
C20 N3 C21 C26 -136.47(18)
C26 C21 C22 C23 2.5(3)
N3 C21 C22 C23 -177.15(17)
C21 C22 C23 C24 -2.2(3)
C22 C23 C24 C25 0.1(3)
C23 C24 C25 C26 1.6(3)
C24 C25 C26 C21 -1.3(3)
C24 C25 C26 N4 172.89(18)
C22 C21 C26 C25 -0.8(3)
N3 C21 C26 C25 178.92(16)
C22 C21 C26 N4 -174.57(17)
N3 C21 C26 N4 5.1(3)
C27 N4 C26 C25 134.34(19)
C27 N4 C26 C21 -51.7(3)
C26 N4 C27 O4 3.0(3)
C26 N4 C27 C28 -177.83(16)
O4 C27 C28 C29 -10.0(3)
N4 C27 C28 C29 170.77(17)
O4 C27 C28 C33 169.00(18)
N4 C27 C28 C33 -10.2(3)
C33 C28 C29 C30 -2.2(3)
C27 C28 C29 C30 176.86(19)
C28 C29 C30 C31 0.9(3)
C29 C30 C31 C32 1.1(3)
C29 C30 C31 C34 -177.4(2)
C30 C31 C32 C33 -1.8(3)
C34 C31 C32 C33 176.8(2)
C31 C32 C33 C28 0.4(3)
C29 C28 C33 C32 1.6(3)
C27 C28 C33 C32 -177.42(19)
